data_2221231
loop_
_publ_author_name
'Bjerrum, Janni Vester'
'Ulven, Trond'
'Bond, Andrew D.'

_publ_section_title
;
 1,2-Dihydrospiro[carbazole-3(4<i>H</i>),2'-[1,3]dioxolane]
;
_journal_coeditor_code YA2088
_journal_issue 3
_journal_name_full 'Acta Crystallographica Section E'
_journal_page_first o579
_journal_paper_doi 10.1107/S1600536809005558
_journal_volume 65
_journal_year 2009
_chemical_formula_iupac 'C14 H15 N O2'
_chemical_formula_moiety 'C14 H15 N O2'
_chemical_formula_sum 'C14 H15 N O2'
_chemical_formula_weight 229.27
_chemical_name_systematic
;
1,2-Dihydrospiro[carbazole-3(4<i>H</i>),2'-[1,3]dioxolane]
;
_space_group_IT_number 4
_symmetry_cell_setting monoclinic
_symmetry_space_group_name_Hall 'P 2yb'
_symmetry_space_group_name_H-M 'P 1 21 1'
_atom_sites_solution_hydrogens geom
_atom_sites_solution_primary direct
_atom_sites_solution_secondary difmap
_audit_creation_method SHELXL-97
_cell_angle_alpha 90.00
_cell_angle_beta 115.232(2)
_cell_angle_gamma 90.00
_cell_formula_units_Z 2
_cell_length_a 9.3781(6)
_cell_length_b 6.1467(4)
_cell_length_c 10.5740(7)
_cell_measurement_reflns_used 5883
_cell_measurement_temperature 180(2)
_cell_measurement_theta_max 28.4
_cell_measurement_theta_min 2.4
_cell_volume 551.38(6)
_computing_cell_refinement 'SAINT (Bruker, 2003)'
_computing_data_collection 'APEX2 (Bruker, 2004)'
_computing_data_reduction 'SAINT (Bruker, 2003)'
_computing_molecular_graphics 'SHELXTL (Sheldrick, 2008)'
_computing_publication_material 'SHELXTL (Sheldrick, 2008)'
_computing_structure_refinement 'SHELXL97 (Sheldrick, 2008)'
_computing_structure_solution 'SHELXS97 (Sheldrick, 2008)'
_diffrn_ambient_temperature 180(2)
_diffrn_measured_fraction_theta_full 0.981
_diffrn_measured_fraction_theta_max 0.981
_diffrn_measurement_device_type 'Bruker--Nonius X8 APEXII CCD'
_diffrn_measurement_method 'Thin-slice \w and \f'
_diffrn_radiation_monochromator graphite
_diffrn_radiation_source 'fine-focus sealed tube'
_diffrn_radiation_type MoK\a
_diffrn_radiation_wavelength 0.71073
_diffrn_reflns_av_R_equivalents 0.017
_diffrn_reflns_av_sigmaI/netI 0.012
_diffrn_reflns_limit_h_max 12
_diffrn_reflns_limit_h_min -12
_diffrn_reflns_limit_k_max 8
_diffrn_reflns_limit_k_min -8
_diffrn_reflns_limit_l_max 14
_diffrn_reflns_limit_l_min -11
_diffrn_reflns_number 7776
_diffrn_reflns_theta_full 28.4
_diffrn_reflns_theta_max 28.4
_diffrn_reflns_theta_min 3.9
_diffrn_standards_number 0
_exptl_absorpt_coefficient_mu 0.092
_exptl_absorpt_correction_T_max 0.964
_exptl_absorpt_correction_T_min 0.812
_exptl_absorpt_correction_type multi-scan
_exptl_absorpt_process_details '(SADABS; Sheldrick, 2003)'
_exptl_crystal_colour colourless
_exptl_crystal_density_diffrn 1.381
_exptl_crystal_density_method 'not measured'
_exptl_crystal_description block
_exptl_crystal_F_000 244
_exptl_crystal_size_max 0.50
_exptl_crystal_size_mid 0.50
_exptl_crystal_size_min 0.40
_refine_diff_density_max 0.33
_refine_diff_density_min -0.16
_refine_ls_extinction_method none
_refine_ls_goodness_of_fit_ref 1.05
_refine_ls_hydrogen_treatment constr
_refine_ls_matrix_type full
_refine_ls_number_parameters 154
_refine_ls_number_reflns 1485
_refine_ls_number_restraints 1
_refine_ls_restrained_S_all 1.05
_refine_ls_R_factor_all 0.030
_refine_ls_R_factor_gt 0.029
_refine_ls_shift/su_max_lt 0.001
_refine_ls_shift/su_mean 0.000
_refine_ls_structure_factor_coef Fsqd
_refine_ls_weighting_details 'calc w=1/[\s^2^(Fo^2^)+(0.0581P)^2^+0.0517P] where P=(Fo^2^+2Fc^2^)/3'
_refine_ls_weighting_scheme calc
_refine_ls_wR_factor_gt 0.079
_refine_ls_wR_factor_ref 0.080
_reflns_number_gt 1427
_reflns_number_total 1485
_reflns_threshold_expression I>2\s(I)
_cod_data_source_file ya2088.cif
_cod_data_source_block I
_cod_original_sg_symbol_H-M 'P 21'
_cod_database_code 2221231
_cod_database_fobs_code 2221231

loop_
_symmetry_equiv_pos_as_xyz
'x, y, z'
'-x, y+1/2, -z'

loop_
_atom_site_type_symbol
_atom_site_label
_atom_site_fract_x
_atom_site_fract_y
_atom_site_fract_z
_atom_site_U_iso_or_equiv
_atom_site_adp_type
_atom_site_calc_flag
_atom_site_refinement_flags
_atom_site_occupancy
_atom_site_disorder_assembly
_atom_site_disorder_group
O O1 0.23032(12) 0.56670(18) 0.55448(11) 0.0256(2) Uani d . 1 . .
O O2 0.36610(11) 0.26085(18) 0.56040(10) 0.0238(2) Uani d . 1 . .
N N1 0.10724(14) -0.0286(2) 0.12685(12) 0.0259(3) Uani d . 1 . .
H H1A 0.0579 -0.1545 0.1083 0.031 Uiso calc R 1 . .
C C1 0.17592(15) 0.0682(3) 0.04893(14) 0.0240(3) Uani d . 1 . .
C C2 0.18695(18) -0.0023(3) -0.07194(15) 0.0321(3) Uani d . 1 . .
H H2A 0.1415 -0.1362 -0.1153 0.038 Uiso calc R 1 . .
C C3 0.2665(2) 0.1299(4) -0.12652(16) 0.0373(4) Uani d . 1 . .
H H3A 0.2752 0.0863 -0.2092 0.045 Uiso calc R 1 . .
C C4 0.3344(2) 0.3267(3) -0.06233(18) 0.0368(4) Uani d . 1 . .
H H4A 0.3891 0.4134 -0.1017 0.044 Uiso calc R 1 . .
C C5 0.32330(18) 0.3972(3) 0.05741(15) 0.0296(3) Uani d . 1 . .
H H5A 0.3694 0.5312 0.1000 0.036 Uiso calc R 1 . .
C C6 0.24301(15) 0.2675(3) 0.11475(13) 0.0223(3) Uani d . 1 . .
C C7 0.21109(15) 0.2855(2) 0.23567(13) 0.0206(3) Uani d . 1 . .
C C8 0.25187(17) 0.4636(2) 0.34150(14) 0.0229(3) Uani d . 1 . .
H H8A 0.1820 0.5900 0.3001 0.027 Uiso calc R 1 . .
H H8B 0.3620 0.5107 0.3687 0.027 Uiso calc R 1 . .
C C9 0.23321(15) 0.3857(2) 0.47164(14) 0.0202(3) Uani d . 1 . .
C C10 0.08364(15) 0.2549(3) 0.43550(14) 0.0235(3) Uani d . 1 . .
H H10A -0.0086 0.3484 0.3823 0.028 Uiso calc R 1 . .
H H10B 0.0775 0.2110 0.5231 0.028 Uiso calc R 1 . .
C C11 0.07498(17) 0.0513(2) 0.34942(15) 0.0249(3) Uani d . 1 . .
H H11A 0.1428 -0.0641 0.4112 0.030 Uiso calc R 1 . .
H H11B -0.0347 -0.0034 0.3056 0.030 Uiso calc R 1 . .
C C12 0.12847(15) 0.1046(2) 0.23882(13) 0.0217(3) Uani d . 1 . .
C C13 0.39081(17) 0.6225(3) 0.63924(16) 0.0275(3) Uani d . 1 . .
H H13A 0.4055 0.6671 0.7340 0.033 Uiso calc R 1 . .
H H13B 0.4255 0.7426 0.5965 0.033 Uiso calc R 1 . .
C C14 0.48246(17) 0.4138(3) 0.64530(17) 0.0303(3) Uani d . 1 . .
H H14A 0.5615 0.4393 0.6079 0.036 Uiso calc R 1 . .
H H14B 0.5372 0.3606 0.7427 0.036 Uiso calc R 1 . .

loop_
_atom_site_aniso_label
_atom_site_aniso_U_11
_atom_site_aniso_U_22
_atom_site_aniso_U_33
_atom_site_aniso_U_12
_atom_site_aniso_U_13
_atom_site_aniso_U_23
O1 0.0236(5) 0.0230(5) 0.0319(5) 0.0007(4) 0.0134(4) -0.0055(4)
O2 0.0198(4) 0.0193(5) 0.0280(5) 0.0008(4) 0.0061(4) 0.0010(4)
N1 0.0248(6) 0.0226(6) 0.0263(6) -0.0051(5) 0.0071(5) -0.0031(5)
C1 0.0195(6) 0.0260(7) 0.0206(6) 0.0007(5) 0.0029(5) 0.0009(5)
C2 0.0297(7) 0.0371(9) 0.0223(6) 0.0005(7) 0.0042(5) -0.0049(6)
C3 0.0367(8) 0.0505(11) 0.0229(6) 0.0035(8) 0.0110(6) 0.0002(7)
C4 0.0379(8) 0.0461(10) 0.0293(7) -0.0009(8) 0.0171(7) 0.0055(7)
C5 0.0315(7) 0.0307(7) 0.0266(6) -0.0033(7) 0.0123(6) 0.0037(6)
C6 0.0200(5) 0.0221(6) 0.0209(6) 0.0013(5) 0.0049(5) 0.0021(5)
C7 0.0188(5) 0.0195(6) 0.0217(6) 0.0003(5) 0.0069(5) 0.0024(5)
C8 0.0271(6) 0.0168(6) 0.0263(6) -0.0022(5) 0.0130(5) 0.0012(5)
C9 0.0192(5) 0.0169(6) 0.0251(6) 0.0009(5) 0.0100(5) -0.0009(5)
C10 0.0191(6) 0.0245(7) 0.0283(6) -0.0021(5) 0.0113(5) 0.0002(6)
C11 0.0246(6) 0.0212(7) 0.0303(7) -0.0056(5) 0.0128(5) -0.0005(5)
C12 0.0186(5) 0.0195(6) 0.0239(6) -0.0004(5) 0.0062(5) 0.0009(5)
C13 0.0284(7) 0.0233(7) 0.0283(6) -0.0032(6) 0.0099(6) -0.0020(5)
C14 0.0227(6) 0.0304(8) 0.0323(7) -0.0011(6) 0.0065(6) -0.0065(6)

loop_
_atom_type_symbol
_atom_type_description
_atom_type_scat_dispersion_real
_atom_type_scat_dispersion_imag
_atom_type_scat_source
C C 0.0033 0.0000 'International Tables Vol C Tables 4.2.6.8 and 6.1.1.4'
H H 0.0000 0.0000 'International Tables Vol C Tables 4.2.6.8 and 6.1.1.4'
N N 0.0061 0.0000 'International Tables Vol C Tables 4.2.6.8 and 6.1.1.4'
O O 0.0106 0.0000 'International Tables Vol C Tables 4.2.6.8 and 6.1.1.4'

loop_
_geom_angle_atom_site_label_1
_geom_angle_atom_site_label_2
_geom_angle_atom_site_label_3
_geom_angle_site_symmetry_1
_geom_angle_site_symmetry_3
_geom_angle
_geom_angle_publ_flag
C9 O1 C13 . . 106.42(10) ?
C9 O2 C14 . . 106.18(11) ?
C1 N1 C12 . . 108.84(12) ?
C1 N1 H1A . . 125.6 ?
C12 N1 H1A . . 125.6 ?
N1 C1 C2 . . 130.52(15) ?
N1 C1 C6 . . 107.60(12) ?
C2 C1 C6 . . 121.87(14) ?
C3 C2 C1 . . 117.59(16) ?
C3 C2 H2A . . 121.2 ?
C1 C2 H2A . . 121.2 ?
C2 C3 C4 . . 121.30(15) ?
C2 C3 H3A . . 119.3 ?
C4 C3 H3A . . 119.3 ?
C5 C4 C3 . . 121.20(16) ?
C5 C4 H4A . . 119.4 ?
C3 C4 H4A . . 119.4 ?
C4 C5 C6 . . 118.84(16) ?
C4 C5 H5A . . 120.6 ?
C6 C5 H5A . . 120.6 ?
C5 C6 C1 . . 119.19(13) ?
C5 C6 C7 . . 134.15(14) ?
C1 C6 C7 . . 106.65(12) ?
C12 C7 C6 . . 107.16(13) ?
C12 C7 C8 . . 123.08(12) ?
C6 C7 C8 . . 129.75(12) ?
C7 C8 C9 . . 110.64(11) ?
C7 C8 H8A . . 109.5 ?
C9 C8 H8A . . 109.5 ?
C7 C8 H8B . . 109.5 ?
C9 C8 H8B . . 109.5 ?
H8A C8 H8B . . 108.1 ?
O2 C9 O1 . . 104.87(11) ?
O2 C9 C10 . . 109.62(11) ?
O1 C9 C10 . . 108.13(11) ?
O2 C9 C8 . . 110.90(10) ?
O1 C9 C8 . . 110.32(11) ?
C10 C9 C8 . . 112.68(11) ?
C9 C10 C11 . . 113.10(11) ?
C9 C10 H10A . . 109.0 ?
C11 C10 H10A . . 109.0 ?
C9 C10 H10B . . 109.0 ?
C11 C10 H10B . . 109.0 ?
H10A C10 H10B . . 107.8 ?
C12 C11 C10 . . 109.68(12) ?
C12 C11 H11A . . 109.7 ?
C10 C11 H11A . . 109.7 ?
C12 C11 H11B . . 109.7 ?
C10 C11 H11B . . 109.7 ?
H11A C11 H11B . . 108.2 ?
C7 C12 N1 . . 109.75(12) ?
C7 C12 C11 . . 125.61(13) ?
N1 C12 C11 . . 124.58(13) ?
O1 C13 C14 . . 104.37(12) ?
O1 C13 H13A . . 110.9 ?
C14 C13 H13A . . 110.9 ?
O1 C13 H13B . . 110.9 ?
C14 C13 H13B . . 110.9 ?
H13A C13 H13B . . 108.9 ?
O2 C14 C13 . . 105.08(11) ?
O2 C14 H14A . . 110.7 ?
C13 C14 H14A . . 110.7 ?
O2 C14 H14B . . 110.7 ?
C13 C14 H14B . . 110.7 ?
H14A C14 H14B . . 108.8 ?

loop_
_geom_bond_atom_site_label_1
_geom_bond_atom_site_label_2
_geom_bond_site_symmetry_2
_geom_bond_distance
_geom_bond_publ_flag
O1 C9 . 1.4234(17) ?
O1 C13 . 1.4270(17) ?
O2 C9 . 1.4233(16) ?
O2 C14 . 1.4303(18) ?
N1 C1 . 1.3785(19) ?
N1 C12 . 1.3822(18) ?
N1 H1A . 0.880 ?
C1 C2 . 1.395(2) ?
C1 C6 . 1.417(2) ?
C2 C3 . 1.384(3) ?
C2 H2A . 0.950 ?
C3 C4 . 1.400(3) ?
C3 H3A . 0.950 ?
C4 C5 . 1.383(2) ?
C4 H4A . 0.950 ?
C5 C6 . 1.400(2) ?
C5 H5A . 0.950 ?
C6 C7 . 1.4364(18) ?
C7 C12 . 1.3639(19) ?
C7 C8 . 1.4936(19) ?
C8 C9 . 1.5358(18) ?
C8 H8A . 0.990 ?
C8 H8B . 0.990 ?
C9 C10 . 1.5177(18) ?
C10 C11 . 1.529(2) ?
C10 H10A . 0.990 ?
C10 H10B . 0.990 ?
C11 C12 . 1.4922(18) ?
C11 H11A . 0.990 ?
C11 H11B . 0.990 ?
C13 C14 . 1.530(2) ?
C13 H13A . 0.990 ?
C13 H13B . 0.990 ?
C14 H14A . 0.990 ?
C14 H14B . 0.990 ?

loop_
_geom_hbond_atom_site_label_D
_geom_hbond_atom_site_label_H
_geom_hbond_atom_site_label_A
_geom_hbond_site_symmetry_A
_geom_hbond_distance_DH
_geom_hbond_distance_HA
_geom_hbond_distance_DA
_geom_hbond_angle_DHA
N1 H1A C1 2_545 0.88 2.72 3.527(2) 154.1
C14 H14A C12 2_656 0.99 2.85 3.518(3) 125.9

loop_
_geom_torsion_atom_site_label_1
_geom_torsion_atom_site_label_2
_geom_torsion_atom_site_label_3
_geom_torsion_atom_site_label_4
_geom_torsion_site_symmetry_1
_geom_torsion_site_symmetry_2
_geom_torsion_site_symmetry_3
_geom_torsion_site_symmetry_4
_geom_torsion
_geom_torsion_publ_flag
C12 N1 C1 C2 . . . . 179.41(15) ?
C12 N1 C1 C6 . . . . 0.36(15) ?
N1 C1 C2 C3 . . . . -178.93(15) ?
C6 C1 C2 C3 . . . . 0.0(2) ?
C1 C2 C3 C4 . . . . 0.4(3) ?
C2 C3 C4 C5 . . . . -0.6(3) ?
C3 C4 C5 C6 . . . . 0.3(3) ?
C4 C5 C6 C1 . . . . 0.2(2) ?
C4 C5 C6 C7 . . . . 178.70(16) ?
N1 C1 C6 C5 . . . . 178.86(13) ?
C2 C1 C6 C5 . . . . -0.3(2) ?
N1 C1 C6 C7 . . . . -0.06(15) ?
C2 C1 C6 C7 . . . . -179.21(13) ?
C5 C6 C7 C12 . . . . -178.94(16) ?
C1 C6 C7 C12 . . . . -0.27(14) ?
C5 C6 C7 C8 . . . . 2.5(3) ?
C1 C6 C7 C8 . . . . -178.84(13) ?
C12 C7 C8 C9 . . . . 16.67(18) ?
C6 C7 C8 C9 . . . . -164.96(13) ?
C14 O2 C9 O1 . . . . -34.81(13) ?
C14 O2 C9 C10 . . . . -150.69(12) ?
C14 O2 C9 C8 . . . . 84.26(13) ?
C13 O1 C9 O2 . . . . 36.02(13) ?
C13 O1 C9 C10 . . . . 152.93(12) ?
C13 O1 C9 C8 . . . . -83.44(13) ?
C7 C8 C9 O2 . . . . 79.85(14) ?
C7 C8 C9 O1 . . . . -164.41(11) ?
C7 C8 C9 C10 . . . . -43.46(16) ?
O2 C9 C10 C11 . . . . -64.65(14) ?
O1 C9 C10 C11 . . . . -178.44(11) ?
C8 C9 C10 C11 . . . . 59.37(16) ?
C9 C10 C11 C12 . . . . -42.89(16) ?
C6 C7 C12 N1 . . . . 0.49(15) ?
C8 C7 C12 N1 . . . . 179.18(12) ?
C6 C7 C12 C11 . . . . 177.82(13) ?
C8 C7 C12 C11 . . . . -3.5(2) ?
C1 N1 C12 C7 . . . . -0.54(15) ?
C1 N1 C12 C11 . . . . -177.90(13) ?
C10 C11 C12 C7 . . . . 16.12(19) ?
C10 C11 C12 N1 . . . . -166.94(12) ?
C9 O1 C13 C14 . . . . -22.68(15) ?
C9 O2 C14 C13 . . . . 20.17(14) ?
O1 C13 C14 O2 . . . . 1.51(16) ?

loop_
_cod_related_entry_id
_cod_related_entry_database
_cod_related_entry_code
1 ChemSpider 1228004
